data_7159402
loop_
_publ_author_name
'Hsueh, Jen-Chun'
'Szu, Fu-En'
'Yu, Yin-Yin'
'Leung, Man-Kit'

_publ_section_title
;
 <i>ortho</i>-Lithiation driven one-pot synthesis of quinazolines
 <i>via</i> [2 + 2 + 2] cascade annulation of halofluorobenzenes with
 nitriles.
;
_journal_issue 25
_journal_name_full 'Organic &amp; biomolecular chemistry'
_journal_page_first 5297
_journal_page_last 5304
_journal_paper_doi 10.1039/d3ob00741c
_journal_volume 21
_journal_year 2023
_chemical_formula_sum 'C34 H21 F N4'
_chemical_formula_weight 504.55
_space_group_crystal_system monoclinic
_space_group_IT_number 15
_space_group_name_Hall '-C 2yc'
_space_group_name_H-M_alt 'C 1 2/c 1'
_atom_sites_solution_hydrogens geom
_audit_creation_method SHELXL-2018/3
_audit_update_record
;
2023-03-13 deposited with the CCDC.	2023-06-12 downloaded from the CCDC.
;
_cell_angle_alpha 90
_cell_angle_beta 94.5198(12)
_cell_angle_gamma 90
_cell_formula_units_Z 4
_cell_length_a 18.0446(6)
_cell_length_b 11.8808(4)
_cell_length_c 11.2129(4)
_cell_measurement_reflns_used 9866
_cell_measurement_temperature 100(2)
_cell_measurement_theta_max 77.83
_cell_measurement_theta_min 4.46
_cell_volume 2396.39(14)
_computing_cell_refinement 'SAINT V8.40B (Bruker AXS LLC, 2019)'
_computing_data_collection 'Bruker APEX4'
_computing_data_reduction 'SAINT V8.40B (Bruker AXS LLC, 2019)'
_computing_molecular_graphics 'Bruker SHELXTL'
_computing_publication_material 'Bruker SHELXTL'
_computing_structure_refinement 'SHELXL-2018/3 (Sheldrick, 2018)'
_computing_structure_solution 'SHELXT 2018/2 (Sheldrick, 2018)'
_diffrn_ambient_temperature 100(2)
_diffrn_measured_fraction_theta_full 0.994
_diffrn_measured_fraction_theta_max 0.974
_diffrn_measurement_device_type 'Bruker AXS D8 VENTURE, PhotonIII_C28'
_diffrn_measurement_method '\w and \f scans'
_diffrn_radiation_type CuK\a
_diffrn_radiation_wavelength 1.54178
_diffrn_reflns_av_R_equivalents 0.0351
_diffrn_reflns_av_unetI/netI 0.0210
_diffrn_reflns_Laue_measured_fraction_full 0.994
_diffrn_reflns_Laue_measured_fraction_max 0.974
_diffrn_reflns_limit_h_max 22
_diffrn_reflns_limit_h_min -21
_diffrn_reflns_limit_k_max 12
_diffrn_reflns_limit_k_min -14
_diffrn_reflns_limit_l_max 13
_diffrn_reflns_limit_l_min -13
_diffrn_reflns_number 28125
_diffrn_reflns_point_group_measured_fraction_full 0.994
_diffrn_reflns_point_group_measured_fraction_max 0.974
_diffrn_reflns_theta_full 67.679
_diffrn_reflns_theta_max 78.124
_diffrn_reflns_theta_min 4.460
_diffrn_source 'I-mu-S microfocus sealed tube'
_exptl_absorpt_coefficient_mu 0.711
_exptl_absorpt_correction_T_max 1.0000
_exptl_absorpt_correction_T_min 0.9114
_exptl_absorpt_correction_type multi-scan
_exptl_absorpt_process_details
; 
SADABS 2016/2: Krause, L., Herbst-Irmer, R., Sheldrick, G. M., Stalke, D. (2015). 
"Comparison of silver and molybdenum microfocus X-ray sources for 
single-crystal structure determination" 
J. Appl. Cryst. 48, 3-10. 
doi:10.1107/S1600576714022985 
;
_exptl_crystal_colour colourless
_exptl_crystal_density_diffrn 1.398
_exptl_crystal_description prism
_exptl_crystal_F_000 1048
_exptl_crystal_size_max 0.150
_exptl_crystal_size_mid 0.100
_exptl_crystal_size_min 0.100
_refine_diff_density_max 0.259
_refine_diff_density_min -0.263
_refine_diff_density_rms 0.055
_refine_ls_extinction_method none
_refine_ls_goodness_of_fit_ref 1.012
_refine_ls_hydrogen_treatment constr
_refine_ls_matrix_type full
_refine_ls_number_parameters 178
_refine_ls_number_reflns 2508
_refine_ls_number_restraints 0
_refine_ls_restrained_S_all 1.012
_refine_ls_R_factor_all 0.0394
_refine_ls_R_factor_gt 0.0377
_refine_ls_shift/su_max 0.000
_refine_ls_shift/su_mean 0.000
_refine_ls_structure_factor_coef Fsqd
_refine_ls_weighting_details 'w=1/[\s^2^(Fo^2^)+(0.0612P)^2^+1.9206P] where P=(Fo^2^+2Fc^2^)/3'
_refine_ls_weighting_scheme calc
_refine_ls_wR_factor_gt 0.1028
_refine_ls_wR_factor_ref 0.1050
_reflns_Friedel_coverage 0.000
_reflns_number_gt 2388
_reflns_number_total 2508
_reflns_threshold_expression 'I > 2\s(I)'
_cod_data_source_file d3ob00741c2.cif
_cod_data_source_block ic21850
_cod_depositor_comments
;
The following automatic conversions were performed:

data item '_exptl_absorpt_correction_type' value 'Multi-Scan' was
changed to 'multi-scan' in accordance with the
/home/data/users/saulius/crontab/automatic-downloads/rss-feeds/RSC/lib/dictionaries/cif_core.dic
dictionary named 'cif_core.dic' version 2.4.2 last updated on
2011-04-26.

Automatic conversion script
Id: cif_fix_values 8170 2020-07-09 18:12:32Z antanas 
;
_cod_original_sg_symbol_H-M 'C 2/c'
_cod_database_code 7159402
_shelx_shelxl_version_number 2018/3
_shelx_space_group_comment
; 
The symmetry employed for this shelxl refinement is uniquely defined 
by the following loop, which should always be used as a source of 
symmetry information in preference to the above space-group names. 
They are only intended as comments. 
;
_shelx_estimated_absorpt_t_min 0.901
_shelx_estimated_absorpt_t_max 0.932

loop_
_space_group_symop_operation_xyz
'x, y, z'
'-x, y, -z+1/2'
'x+1/2, y+1/2, z'
'-x+1/2, y+1/2, -z+1/2'
'-x, -y, -z'
'x, -y, z-1/2'
'-x+1/2, -y+1/2, -z'
'x+1/2, -y+1/2, z-1/2'

loop_
_atom_site_label
_atom_site_type_symbol
_atom_site_fract_x
_atom_site_fract_y
_atom_site_fract_z
_atom_site_U_iso_or_equiv
_atom_site_adp_type
_atom_site_occupancy
_atom_site_site_symmetry_order
_atom_site_calc_flag
_atom_site_refinement_flags_posn
_atom_site_refinement_flags_adp
_atom_site_refinement_flags_occupancy
_atom_site_disorder_assembly
_atom_site_disorder_group
F1 F 0.500000 0.80725(7) 0.750000 0.0235(2) Uani 1 2 d S T P . .
N1 N 0.42108(5) 0.45555(7) 0.57162(7) 0.0157(2) Uani 1 1 d . . . . .
N2 N 0.38287(5) 0.62648(7) 0.47104(8) 0.0159(2) Uani 1 1 d . . . . .
C1 C 0.32179(6) 0.33296(9) 0.41620(10) 0.0188(2) Uani 1 1 d . . . . .
H1A H 0.340873 0.298279 0.488556 0.023 Uiso 1 1 calc R U . . .
C2 C 0.27812(6) 0.27087(9) 0.33194(10) 0.0206(2) Uani 1 1 d . . . . .
H2A H 0.266862 0.194416 0.347536 0.025 Uiso 1 1 calc R U . . .
C3 C 0.25092(6) 0.32073(9) 0.22478(10) 0.0205(2) Uani 1 1 d . . . . .
H3A H 0.221813 0.278184 0.166628 0.025 Uiso 1 1 calc R U . . .
C4 C 0.26673(6) 0.43344(9) 0.20357(9) 0.0191(2) Uani 1 1 d . . . . .
H4A H 0.248333 0.467653 0.130577 0.023 Uiso 1 1 calc R U . . .
C5 C 0.30904(6) 0.49598(9) 0.28803(9) 0.0174(2) Uani 1 1 d . . . . .
H5A H 0.318675 0.573152 0.273369 0.021 Uiso 1 1 calc R U . . .
C6 C 0.33768(6) 0.44592(9) 0.39493(9) 0.0158(2) Uani 1 1 d . . . . .
C7 C 0.38393(6) 0.51129(9) 0.48576(9) 0.0151(2) Uani 1 1 d . . . . .
C8 C 0.46000(5) 0.51790(9) 0.65840(9) 0.0148(2) Uani 1 1 d . . . . .
C9 C 0.45926(5) 0.63869(9) 0.65619(8) 0.0147(2) Uani 1 1 d . . . . .
C10 C 0.500000 0.45988(12) 0.750000 0.0159(3) Uani 1 2 d S T P . .
H10A H 0.500001 0.379914 0.749999 0.019 Uiso 1 2 calc R U P . .
C11 C 0.500000 0.69444(12) 0.750000 0.0161(3) Uani 1 2 d S T P . .
C12 C 0.41828(5) 0.68923(9) 0.55364(9) 0.0149(2) Uani 1 1 d . . . . .
C13 C 0.41356(6) 0.81221(8) 0.52703(9) 0.0154(2) Uani 1 1 d . . . . .
C14 C 0.43835(6) 0.84895(9) 0.41879(9) 0.0179(2) Uani 1 1 d . . . . .
H14A H 0.459806 0.796827 0.367252 0.022 Uiso 1 1 calc R U . . .
C15 C 0.43174(6) 0.96153(9) 0.38627(10) 0.0204(2) Uani 1 1 d . . . . .
H15A H 0.449714 0.986484 0.313400 0.025 Uiso 1 1 calc R U . . .
C16 C 0.39903(6) 1.03754(9) 0.45968(10) 0.0206(2) Uani 1 1 d . . . . .
H16A H 0.395036 1.114625 0.437574 0.025 Uiso 1 1 calc R U . . .
C17 C 0.37210(6) 1.00100(9) 0.56554(10) 0.0199(2) Uani 1 1 d . . . . .
H17A H 0.348348 1.052701 0.614734 0.024 Uiso 1 1 calc R U . . .
C18 C 0.37980(6) 0.88872(9) 0.59986(9) 0.0185(2) Uani 1 1 d . . . . .
H18A H 0.362012 0.864213 0.673039 0.022 Uiso 1 1 calc R U . . .

loop_
_atom_site_aniso_label
_atom_site_aniso_U_11
_atom_site_aniso_U_22
_atom_site_aniso_U_33
_atom_site_aniso_U_23
_atom_site_aniso_U_13
_atom_site_aniso_U_12
F1 0.0343(5) 0.0105(4) 0.0235(5) 0.000 -0.0115(4) 0.000
N1 0.0180(4) 0.0139(4) 0.0148(4) -0.0009(3) -0.0009(3) -0.0002(3)
N2 0.0181(4) 0.0129(4) 0.0163(4) 0.0003(3) -0.0007(3) -0.0005(3)
C1 0.0222(5) 0.0157(5) 0.0179(5) 0.0002(4) -0.0028(4) 0.0002(4)
C2 0.0232(5) 0.0146(5) 0.0233(6) -0.0025(4) -0.0031(4) -0.0003(4)
C3 0.0181(5) 0.0216(6) 0.0210(5) -0.0066(4) -0.0042(4) 0.0003(4)
C4 0.0170(5) 0.0233(6) 0.0163(5) -0.0001(4) -0.0022(4) 0.0041(4)
C5 0.0176(5) 0.0159(5) 0.0184(5) 0.0006(4) 0.0004(4) 0.0017(4)
C6 0.0152(5) 0.0154(5) 0.0164(5) -0.0022(4) 0.0000(4) 0.0008(4)
C7 0.0163(5) 0.0136(5) 0.0153(5) 0.0001(4) 0.0015(4) 0.0005(3)
C8 0.0158(5) 0.0136(5) 0.0152(5) -0.0010(3) 0.0016(4) -0.0010(3)
C9 0.0157(5) 0.0134(5) 0.0149(5) 0.0008(3) 0.0007(4) 0.0000(3)
C10 0.0183(7) 0.0126(7) 0.0166(7) 0.000 0.0006(5) 0.000
C11 0.0190(7) 0.0112(7) 0.0178(7) 0.000 0.0004(5) 0.000
C12 0.0152(5) 0.0149(5) 0.0145(5) 0.0002(4) 0.0006(4) -0.0003(4)
C13 0.0162(5) 0.0137(5) 0.0156(5) 0.0011(4) -0.0041(4) -0.0008(4)
C14 0.0191(5) 0.0170(5) 0.0173(5) 0.0003(4) -0.0013(4) -0.0006(4)
C15 0.0213(5) 0.0203(6) 0.0190(5) 0.0061(4) -0.0029(4) -0.0030(4)
C16 0.0197(5) 0.0138(5) 0.0268(6) 0.0042(4) -0.0066(4) -0.0006(4)
C17 0.0191(5) 0.0155(5) 0.0243(6) -0.0025(4) -0.0026(4) 0.0023(4)
C18 0.0204(5) 0.0177(5) 0.0170(5) 0.0006(4) -0.0002(4) -0.0005(4)

loop_
_atom_type_symbol
_atom_type_description
_atom_type_scat_dispersion_real
_atom_type_scat_dispersion_imag
_atom_type_scat_source
C C 0.0181 0.0091 'International Tables Vol C Tables 4.2.6.8 and 6.1.1.4'
H H 0.0000 0.0000 'International Tables Vol C Tables 4.2.6.8 and 6.1.1.4'
N N 0.0311 0.0180 'International Tables Vol C Tables 4.2.6.8 and 6.1.1.4'
F F 0.0727 0.0534 'International Tables Vol C Tables 4.2.6.8 and 6.1.1.4'

loop_
_geom_angle_atom_site_label_1
_geom_angle_atom_site_label_2
_geom_angle_atom_site_label_3
_geom_angle
_geom_angle_site_symmetry_1
_geom_angle_site_symmetry_3
_geom_angle_publ_flag
C7 N1 C8 116.90(9) . . ?
C12 N2 C7 118.50(9) . . ?
C2 C1 C6 120.38(10) . . ?
C1 C2 C3 120.11(10) . . ?
C4 C3 C2 119.51(10) . . ?
C5 C4 C3 120.54(10) . . ?
C4 C5 C6 120.26(10) . . ?
C1 C6 C5 119.18(9) . . ?
C1 C6 C7 119.84(9) . . ?
C5 C6 C7 120.99(9) . . ?
N1 C7 N2 126.30(9) . . ?
N1 C7 C6 117.88(9) . . ?
N2 C7 C6 115.82(9) . . ?
N1 C8 C10 117.58(10) . . ?
N1 C8 C9 121.62(9) . . ?
C10 C8 C9 120.79(9) . . ?
C11 C9 C8 117.13(9) . . ?
C11 C9 C12 127.24(10) . . ?
C8 C9 C12 115.59(9) . . ?
C8 C10 C8 120.57(13) 2_656 . ?
F1 C11 C9 118.20(7) . . ?
F1 C11 C9 118.21(7) . 2_656 ?
C9 C11 C9 123.59(13) . 2_656 ?
N2 C12 C9 120.92(9) . . ?
N2 C12 C13 113.42(9) . . ?
C9 C12 C13 125.63(9) . . ?
C18 C13 C14 119.36(9) . . ?
C18 C13 C12 122.82(9) . . ?
C14 C13 C12 117.57(9) . . ?
C15 C14 C13 120.16(10) . . ?
C16 C15 C14 120.25(10) . . ?
C15 C16 C17 119.93(10) . . ?
C16 C17 C18 120.15(10) . . ?
C17 C18 C13 120.11(10) . . ?

loop_
_geom_bond_atom_site_label_1
_geom_bond_atom_site_label_2
_geom_bond_distance
_geom_bond_site_symmetry_2
_geom_bond_publ_flag
F1 C11 1.3404(17) . ?
N1 C7 1.3089(13) . ?
N1 C8 1.3716(13) . ?
N2 C12 1.3149(13) . ?
N2 C7 1.3783(13) . ?
C1 C2 1.3931(14) . ?
C1 C6 1.3967(15) . ?
C2 C3 1.3938(15) . ?
C3 C4 1.3935(16) . ?
C4 C5 1.3849(15) . ?
C5 C6 1.4000(14) . ?
C6 C7 1.4843(14) . ?
C8 C10 1.3909(12) . ?
C8 C9 1.4353(14) . ?
C9 C11 1.4013(12) . ?
C9 C12 1.4476(13) . ?
C12 C13 1.4923(14) . ?
C13 C18 1.3938(14) . ?
C13 C14 1.3963(14) . ?
C14 C15 1.3890(15) . ?
C15 C16 1.3850(16) . ?
C16 C17 1.3873(16) . ?
C17 C18 1.3923(15) . ?
